data_2312285
loop_
_publ_author_name
'Yamashita, Keishiro'
'Nakayama, Kazuya'
'Komatsu, Kazuki'
'Ohhara, Takashi'
'Munakata, Koji'
'Hattori, Takanori'
'Sano-Furukawa, Asami'
'Kagi, Hiroyuki'

_publ_section_title
;
 The hydrogen-bond network in sodium chloride tridecahydrate: analogy with
 ice VI.
;
_journal_coeditor_code NE5013SUP1
_journal_issue 5
_journal_name_full 'Acta crystallographica Section B, Structural science, crystal engineering and materials'
_journal_paper_doi 10.1107/S2052520623007199
_journal_volume 79
_journal_year 2023
_chemical_formula_moiety 'Na Cl, 13(D2 O)'
_chemical_formula_sum 'Cl D26 Na O13'
_chemical_formula_weight 318.81
_chemical_name_common 'Deuterated sodium chloride tridecahydrate'
_chemical_name_systematic 'Deuterated sodium chloride tridecahydrate'
_space_group_crystal_system monoclinic
_space_group_IT_number 12
_space_group_name_Hall '-C 2y'
_space_group_name_H-M_alt 'C 1 2/m 1'
_atom_sites_solution_hydrogens difmap
_cell_angle_alpha 90
_cell_angle_beta 119.3454(4)
_cell_angle_gamma 90
_cell_formula_units_Z 4
_cell_length_a 11.34360(10)
_cell_length_b 11.8254(10)
_cell_length_c 10.8625(2)
_cell_measurement_reflns_used 50
_cell_measurement_temperature 298
_cell_measurement_theta_max 84.15
_cell_measurement_theta_min 53.82
_cell_volume 1270.15(11)
_computing_cell_refinement 'STARGazer (Ohhara, 2009)'
_computing_data_collection 'STARGazer (Ohhara, 2009)'
_computing_data_reduction 'STARGazer (Ohhara, 2009)'
_computing_structure_refinement 'SHELXL-2018/3 (Sheldrick, 2018)'
_computing_structure_solution 'SHELXL-2018/3 (Sheldrick, 2018)'
_diffrn_ambient_temperature 298
_diffrn_detector 'wavelength-shifting-fibre-based scintillator neutron detector'
_diffrn_detector_area_resol_mean 4
_diffrn_measured_fraction_theta_full 0.275
_diffrn_measured_fraction_theta_max 0.171
_diffrn_measurement_device SENJU
_diffrn_measurement_device_type 'time-of-flight Laue-type single crystal neutron diffractometer'
_diffrn_measurement_method 'time-of-flight Laue method'
_diffrn_radiation_type neutron
_diffrn_radiation_wavelength 1
_diffrn_reflns_av_R_equivalents 0.1454
_diffrn_reflns_av_unetI/netI 0.0377
_diffrn_reflns_Laue_measured_fraction_full 0.275
_diffrn_reflns_Laue_measured_fraction_max 0.171
_diffrn_reflns_limit_h_max 16
_diffrn_reflns_limit_h_min -14
_diffrn_reflns_limit_k_max 7
_diffrn_reflns_limit_k_min -10
_diffrn_reflns_limit_l_max 14
_diffrn_reflns_limit_l_min -14
_diffrn_reflns_number 1086
_diffrn_reflns_point_group_measured_fraction_full 0.275
_diffrn_reflns_point_group_measured_fraction_max 0.171
_diffrn_reflns_theta_full 25.242
_diffrn_reflns_theta_max 80.914
_diffrn_reflns_theta_min 9.197
_diffrn_source 'spallation neutron'
_diffrn_standards_interval_time 0
_diffrn_standards_number 0
_exptl_absorpt_coefficient_mu 0.067
_exptl_absorpt_correction_T_max 0.8534
_exptl_absorpt_correction_T_min 0.4738
_exptl_absorpt_correction_type numerical
_exptl_absorpt_process_details 'self-made program for diamond anvil cell'
_exptl_crystal_colour Colorless
_exptl_crystal_density_diffrn 1.667
_exptl_crystal_description platelet
_exptl_crystal_F_000 10824
_exptl_crystal_size_max 0.100
_exptl_crystal_size_mid 0.100
_exptl_crystal_size_min 0.100
_refine_diff_density_max 1.260
_refine_diff_density_min -1.387
_refine_diff_density_rms 0.291
_refine_ls_extinction_coef 0.0020(3)
_refine_ls_extinction_expression Fc^*^=kFc[1+0.001xFc^2^\l^3^/sin(2\q)]^-1/4^
_refine_ls_extinction_method 'SHELXL-2018/3 (Sheldrick 2018)'
_refine_ls_goodness_of_fit_ref 1.779
_refine_ls_hydrogen_treatment refall
_refine_ls_matrix_type full
_refine_ls_number_parameters 139
_refine_ls_number_reflns 1086
_refine_ls_number_restraints 3
_refine_ls_restrained_S_all 1.776
_refine_ls_R_factor_all 0.0748
_refine_ls_R_factor_gt 0.0748
_refine_ls_shift/su_max 0.019
_refine_ls_shift/su_mean 0.002
_refine_ls_structure_factor_coef Fsqd
_refine_ls_weighting_details 'w=1/[\s^2^(Fo^2^)+(0.1000P)^2^] where P=(Fo^2^+2Fc^2^)/3'
_refine_ls_weighting_scheme calc
_refine_ls_wR_factor_gt 0.1823
_refine_ls_wR_factor_ref 0.1823
_reflns_number_gt 1086
_reflns_number_total 1086
_reflns_threshold_expression 'I > 10\s(I)'
_cod_data_source_file ne5013sup1.cif
_cod_data_source_block NaCl_13D2O
_cod_original_sg_symbol_H-M 'C 2/m'
_cod_original_formula_sum 'Na Cl O13 D26'
_cod_database_code 2312285
_shelx_space_group_comment
;
The symmetry employed for this shelxl refinement is uniquely defined
by the following loop, which should always be used as a source of
symmetry information in preference to the above space-group names.
They are only intended as comments.
;
_shelx_estimated_absorpt_t_min 0.993
_shelx_estimated_absorpt_t_max 0.993
_exptl_absorpt_special_details 'self-made program for diamond anvil cell'

loop_
_space_group_symop_operation_xyz
'x, y, z'
'-x, y, -z'
'x+1/2, y+1/2, z'
'-x+1/2, y+1/2, -z'
'-x, -y, -z'
'x, -y, z'
'-x+1/2, -y+1/2, -z'
'x+1/2, -y+1/2, z'

loop_
_atom_site_label
_atom_site_type_symbol
_atom_site_fract_x
_atom_site_fract_y
_atom_site_fract_z
_atom_site_U_iso_or_equiv
_atom_site_adp_type
_atom_site_occupancy
_atom_site_site_symmetry_order
_atom_site_calc_flag
_atom_site_refinement_flags_posn
_atom_site_refinement_flags_adp
_atom_site_refinement_flags_occupancy
_atom_site_disorder_assembly
_atom_site_disorder_group
Cl Cl 0.4053(8) 0.000000 0.3063(9) 0.017(3) Uiso 1 2 d S . P . .
Na1 Na 0.000000 0.000000 0.000000 0.018(9) Uiso 1 4 d S . P . .
Na2 Na 0.000000 0.000000 0.500000 0.007(7) Uiso 1 4 d S . P . .
O1 O 0.1057(18) 0.000000 0.2433(19) 0.019(5) Uiso 1 2 d S . P . .
O2 O 0.8542(14) 0.141(2) 0.0073(18) 0.026(4) Uiso 1 1 d . . . . .
O3 O 0.2391(16) 0.000000 0.6277(18) 0.021(5) Uiso 1 2 d S . P . .
O4 O 0.9954(17) 0.148(2) 0.3485(16) 0.029(4) Uiso 1 1 d . . . . .
O5 O 0.3464(16) 0.170(2) 0.5176(19) 0.031(3) Uiso 1 1 d . . . . .
O6 O 0.7411(15) 0.245(2) 0.2486(16) 0.029(3) Uiso 1 1 d . . . . .
O7 O 0.4810(18) 0.156(2) 0.1264(19) 0.029(4) Uiso 1 1 d . . . . .
O8 O 0.305(2) 0.000000 0.916(3) 0.039(5) Uiso 1 2 d S . P . .
D1A D 0.1984(17) 0.000000 0.2768(17) 0.035(5) Uiso 1 2 d S . P . .
D1B D 0.079(2) 0.059(3) 0.281(2) 0.030(6) Uiso 0.5 1 d . . P . .
D2A D 0.7969(12) 0.101(2) 0.0362(15) 0.056(4) Uiso 1 1 d . . . . .
D2B D 0.8940(17) 0.206(3) 0.0622(19) 0.042(5) Uiso 0.88(2) 1 d . . P . .
D2C D 0.803(7) 0.144(9) -0.091(10) 0.00(2) Uiso 0.12(2) 1 d . . P . .
D3 D 0.2679(10) 0.0640(17) 0.5944(13) 0.042(4) Uiso 1 1 d . . . . .
D4A D 1.048(2) 0.212(3) 0.392(2) 0.039(5) Uiso 0.86(3) 1 d . . P . .
D4B D 1.036(3) 0.107(4) 0.299(3) 0.045(8) Uiso 0.5 1 d . . P . .
D4C D 0.907(2) 0.183(3) 0.309(2) 0.048(7) Uiso 0.64(3) 1 d . . P . .
D5A D 0.3002(15) 0.183(2) 0.423(2) 0.042(5) Uiso 0.86(3) 1 d . . P . .
D5B D 0.4097(14) 0.107(2) 0.5225(16) 0.062(5) Uiso 1 1 d . . . . .
D5C D 0.412(8) 0.224(13) 0.573(8) 0.008(19) Uiso 0.14(3) 1 d . . P . .
D6A D 0.7233(14) 0.299(2) 0.1728(19) 0.046(5) Uiso 0.88(2) 1 d . . P . .
D6B D 0.819(4) 0.207(5) 0.269(3) 0.035(11) Uiso 0.36(3) 1 d . . P . .
D6C D 0.656(3) 0.208(3) 0.215(2) 0.038(6) Uiso 0.62(2) 1 d . . P . .
D6D D 0.776(12) 0.27(2) 0.35(2) 0.08(4) Uiso 0.14(3) 1 d . . P . .
D7A D 0.4615(10) 0.1146(18) 0.1913(14) 0.037(4) Uiso 1 1 d . . . . .
D7B D 0.571(4) 0.180(6) 0.175(4) 0.042(11) Uiso 0.38(2) 1 d . . P . .
D7C D 0.436(3) 0.113(5) 0.040(4) 0.054(8) Uiso 0.5 1 d . . P . .
D7D D 0.441(10) 0.218(15) 0.105(9) 0.01(2) Uiso 0.12(2) 1 d . . P . .
D8A D 0.2894(16) 0.000000 0.817(2) 0.047(5) Uiso 1 2 d S . P . .
D8B D 0.374(3) 0.056(4) 0.960(4) 0.063(9) Uiso 0.5 1 d . . P . .

loop_
_atom_type_symbol
_atom_type_description
_atom_type_scat_dispersion_real
_atom_type_scat_dispersion_imag
_atom_type_scat_source
Cl Cl 0.0000 0.0000 'Neutron Data Booklet, ILL Grenoble, France (2003) ISBN 0-9704143-7-4'
Na Na 0.0000 0.0000 'Neutron Data Booklet, ILL Grenoble, France (2003) ISBN 0-9704143-7-4'
O O 0.0000 0.0000 'Neutron Data Booklet, ILL Grenoble, France (2003) ISBN 0-9704143-7-4'
D D 0.0000 0.0000 'Neutron Data Booklet, ILL Grenoble, France (2003) ISBN 0-9704143-7-4'

loop_
_geom_angle_atom_site_label_1
_geom_angle_atom_site_label_2
_geom_angle_atom_site_label_3
_geom_angle
_geom_angle_site_symmetry_1
_geom_angle_site_symmetry_3
_geom_angle_publ_flag
O1 Na1 O1 180.0 5 . ?
O1 Na1 O2 93.4(5) 5 6_455 ?
O1 Na1 O2 86.6(5) . 6_455 ?
O1 Na1 O2 86.6(5) 5 2_655 ?
O1 Na1 O2 93.4(5) . 2_655 ?
O2 Na1 O2 180.0(9) 6_455 2_655 ?
O1 Na1 O2 93.4(5) 5 1_455 ?
O1 Na1 O2 86.6(5) . 1_455 ?
O2 Na1 O2 89.3(10) 6_455 1_455 ?
O2 Na1 O2 90.7(10) 2_655 1_455 ?
O1 Na1 O2 86.6(5) 5 5_655 ?
O1 Na1 O2 93.4(5) . 5_655 ?
O2 Na1 O2 90.7(10) 6_455 5_655 ?
O2 Na1 O2 89.3(10) 2_655 5_655 ?
O2 Na1 O2 180.0(7) 1_455 5_655 ?
O1 Na1 D2C 72(2) 5 6_455 ?
O1 Na1 D2C 108(2) . 6_455 ?
O2 Na1 D2C 21.0(18) 6_455 6_455 ?
O2 Na1 D2C 159.0(18) 2_655 6_455 ?
O2 Na1 D2C 90(2) 1_455 6_455 ?
O2 Na1 D2C 90(2) 5_655 6_455 ?
O1 Na1 D2C 108(2) 5 2_655 ?
O1 Na1 D2C 72(2) . 2_655 ?
O2 Na1 D2C 159.0(18) 6_455 2_655 ?
O2 Na1 D2C 21.0(18) 2_655 2_655 ?
O2 Na1 D2C 90(2) 1_455 2_655 ?
O2 Na1 D2C 90(2) 5_655 2_655 ?
D2C Na1 D2C 180(5) 6_455 2_655 ?
O1 Na1 D2C 72(2) 5 1_455 ?
O1 Na1 D2C 108(2) . 1_455 ?
O2 Na1 D2C 90(2) 6_455 1_455 ?
O2 Na1 D2C 90(2) 2_655 1_455 ?
O2 Na1 D2C 21.0(18) 1_455 1_455 ?
O2 Na1 D2C 159.0(18) 5_655 1_455 ?
D2C Na1 D2C 82(4) 6_455 1_455 ?
D2C Na1 D2C 98(4) 2_655 1_455 ?
O1 Na1 D2C 108(2) 5 5_655 ?
O1 Na1 D2C 72(2) . 5_655 ?
O2 Na1 D2C 90(2) 6_455 5_655 ?
O2 Na1 D2C 90(2) 2_655 5_655 ?
O2 Na1 D2C 159.0(18) 1_455 5_655 ?
O2 Na1 D2C 21.0(18) 5_655 5_655 ?
D2C Na1 D2C 98(4) 6_455 5_655 ?
D2C Na1 D2C 82(4) 2_655 5_655 ?
D2C Na1 D2C 180(5) 1_455 5_655 ?
O3 Na2 O3 180.0 5_556 . ?
O3 Na2 O4 88.0(5) 5_556 6_455 ?
O3 Na2 O4 92.0(5) . 6_455 ?
O3 Na2 O4 92.0(5) 5_556 2_656 ?
O3 Na2 O4 88.0(5) . 2_656 ?
O4 Na2 O4 180.0 6_455 2_656 ?
O3 Na2 O4 88.0(5) 5_556 1_455 ?
O3 Na2 O4 92.0(5) . 1_455 ?
O4 Na2 O4 94.5(10) 6_455 1_455 ?
O4 Na2 O4 85.5(10) 2_656 1_455 ?
O3 Na2 O4 92.0(5) 5_556 5_656 ?
O3 Na2 O4 88.0(5) . 5_656 ?
O4 Na2 O4 85.5(10) 6_455 5_656 ?
O4 Na2 O4 94.5(10) 2_656 5_656 ?
O4 Na2 O4 180.0 1_455 5_656 ?
D1A O1 D1B 112(2) . 6 ?
D1A O1 D1B 112(2) . . ?
D1B O1 D1B 98(4) 6 . ?
D1A O1 Na1 107.6(17) . . ?
D1B O1 Na1 113.9(19) 6 . ?
D1B O1 Na1 113.9(19) . . ?
D2C O2 D2B 122(7) . . ?
D2C O2 D2A 104(5) . . ?
D2B O2 D2A 113(2) . . ?
D2C O2 Na1 92(6) . 1_655 ?
D2B O2 Na1 117.8(15) . 1_655 ?
D2A O2 Na1 104(2) . 1_655 ?
D3 O3 D3 104(3) 6 . ?
D3 O3 Na2 106.4(14) 6 . ?
D3 O3 Na2 106.4(14) . . ?
D4A O4 D4C 98(3) . . ?
D4A O4 D4B 109(3) . . ?
D4C O4 D4B 129(3) . . ?
D4A O4 Na2 116.6(16) . 1_655 ?
D4C O4 Na2 107(2) . 1_655 ?
D4B O4 Na2 99(3) . 1_655 ?
D5A O5 D5C 116(6) . . ?
D5A O5 D5B 100(2) . . ?
D5C O5 D5B 99(6) . . ?
D6B O6 D6C 123(5) . . ?
D6B O6 D6D 93(9) . . ?
D6C O6 D6D 108(8) . . ?
D6B O6 D6A 107(3) . . ?
D6C O6 D6A 103(2) . . ?
D6D O6 D6A 124(10) . . ?
D7D O7 D7B 101(8) . . ?
D7D O7 D7C 103(7) . . ?
D7B O7 D7C 128(4) . . ?
D7D O7 D7A 111(5) . . ?
D7B O7 D7A 109(3) . . ?
D7C O7 D7A 104(4) . . ?
D8B O8 D8B 88(5) . 6 ?
D8B O8 D8A 101(3) . . ?
D8B O8 D8A 101(3) 6 . ?
O2 D2C Na1 67(5) . 1_655 ?
D6B D4C O4 173(5) . . ?
O6 D6B D4C 165(6) . . ?
D7B D6C O6 173(4) . . ?
D6C D7B O7 174(7) . . ?

loop_
_geom_bond_atom_site_label_1
_geom_bond_atom_site_label_2
_geom_bond_distance
_geom_bond_site_symmetry_2
_geom_bond_publ_flag
Na1 O1 2.305(18) 5 ?
Na1 O1 2.305(18) . ?
Na1 O2 2.381(19) 6_455 ?
Na1 O2 2.381(19) 2_655 ?
Na1 O2 2.381(19) 1_455 ?
Na1 O2 2.381(19) 5_655 ?
Na1 D2C 2.59(9) 6_455 ?
Na1 D2C 2.59(9) 2_655 ?
Na1 D2C 2.59(9) 1_455 ?
Na1 D2C 2.59(9) 5_655 ?
Na2 O3 2.365(16) 5_556 ?
Na2 O3 2.365(16) . ?
Na2 O4 2.388(19) 6_455 ?
Na2 O4 2.388(19) 2_656 ?
Na2 O4 2.388(19) 1_455 ?
Na2 O4 2.388(19) 5_656 ?
O1 D1A 0.929(16) . ?
O1 D1B 0.93(3) 6 ?
O1 D1B 0.93(3) . ?
O2 D2C 0.93(8) . ?
O2 D2B 0.93(3) . ?
O2 D2A 0.974(18) . ?
O3 D3 0.962(16) 6 ?
O3 D3 0.962(16) . ?
O4 D4A 0.93(3) . ?
O4 D4C 0.97(3) . ?
O4 D4B 0.99(4) . ?
O5 D5A 0.913(19) . ?
O5 D5C 0.94(13) . ?
O5 D5B 1.02(3) . ?
O6 D6B 0.91(4) . ?
O6 D6C 0.95(3) . ?
O6 D6D 1.0(2) . ?
O6 D6A 0.98(3) . ?
O7 D7D 0.83(17) . ?
O7 D7B 0.94(4) . ?
O7 D7C 0.96(5) . ?
O7 D7A 0.97(2) . ?
O8 D8B 0.96(4) . ?
O8 D8B 0.96(4) 6 ?
O8 D8A 1.00(2) . ?
D4C D6B 0.92(4) . ?
D6B D4C 0.92(4) . ?
D6C D7B 0.90(4) . ?
D7B D6C 0.90(4) . ?

loop_
_geom_torsion_atom_site_label_1
_geom_torsion_atom_site_label_2
_geom_torsion_atom_site_label_3
_geom_torsion_atom_site_label_4
_geom_torsion
_geom_torsion_site_symmetry_1
_geom_torsion_site_symmetry_2
_geom_torsion_site_symmetry_3
_geom_torsion_site_symmetry_4
_geom_torsion_publ_flag
D2B O2 D2C Na1 125(3) . . . 1_655 ?
D2A O2 D2C Na1 -106(3) . . . 1_655 ?
D6C O6 D6B D4C -142(19) . . . . ?
D6D O6 D6B D4C -28(24) . . . . ?
D6A O6 D6B D4C 99(20) . . . . ?

_cod_database_fobs_code 2312285
